data_4315043
loop_
_publ_author_name
'Karim Adil'
'Armel Le Bail'
'Marc Leblanc'
'Vincent Maisonneuve'

_publ_section_title
;
 Novel Layered Hybrid Fluoroaluminate in the Composition Space Diagram of
 the Al(OH)3-HguaCl-HFaq-EtOH System
;
_journal_name_full 'Inorganic Chemistry'
_journal_page_first 2392
_journal_page_last 2397
_journal_paper_doi 10.1021/ic9022882
_journal_volume 49
_journal_year 2010
_chemical_formula_sum 'C16 H104 Al12 F54 N48 O3'
_chemical_formula_weight 2367.16
_space_group_IT_number 220
_symmetry_cell_setting cubic
_symmetry_space_group_name_Hall 'I -4bd 2c 3'
_symmetry_space_group_name_H-M 'I -4 3 d'
_atom_sites_solution_hydrogens geom
_atom_sites_solution_primary direct
_atom_sites_solution_secondary difmap
_audit_creation_method SHELXL-97
_cell_angle_alpha 90.00
_cell_angle_beta 90.00
_cell_angle_gamma 90.00
_cell_formula_units_Z 4
_cell_length_a 20.4650(10)
_cell_length_b 20.4650(10)
_cell_length_c 20.4650(10)
_cell_measurement_temperature 293(2)
_cell_volume 8571.1(7)
_computing_structure_refinement 'SHELXL-97 (Sheldrick, 1997)'
_computing_structure_solution 'SHELXS-97 (Sheldrick, 1990)'
_diffrn_ambient_temperature 293(2)
_diffrn_measured_fraction_theta_full 1.000
_diffrn_measured_fraction_theta_max 1.000
_diffrn_radiation_monochromator graphite
_diffrn_radiation_source 'fine-focus sealed tube'
_diffrn_radiation_type MoK\a
_diffrn_radiation_wavelength 0.71069
_diffrn_reflns_av_R_equivalents 0.0765
_diffrn_reflns_av_sigmaI/netI 0.0205
_diffrn_reflns_limit_h_max 29
_diffrn_reflns_limit_h_min -16
_diffrn_reflns_limit_k_max 28
_diffrn_reflns_limit_k_min -28
_diffrn_reflns_limit_l_max 29
_diffrn_reflns_limit_l_min -29
_diffrn_reflns_number 73563
_diffrn_reflns_theta_full 30.49
_diffrn_reflns_theta_max 30.49
_diffrn_reflns_theta_min 2.44
_exptl_absorpt_coefficient_mu 0.316
_exptl_crystal_density_diffrn 1.834
_exptl_crystal_density_method 'not measured'
_exptl_crystal_F_000 4676
_refine_diff_density_max 0.832
_refine_diff_density_min -0.426
_refine_diff_density_rms 0.099
_refine_ls_abs_structure_details 'Flack H D (1983), Acta Cryst. A39, 876-881'
_refine_ls_abs_structure_Flack 0.1(5)
_refine_ls_extinction_method none
_refine_ls_goodness_of_fit_ref 0.978
_refine_ls_hydrogen_treatment mixed
_refine_ls_matrix_type full
_refine_ls_number_parameters 107
_refine_ls_number_reflns 2201
_refine_ls_number_restraints 3
_refine_ls_restrained_S_all 1.288
_refine_ls_R_factor_all 0.0709
_refine_ls_R_factor_gt 0.0555
_refine_ls_shift/su_max 0.003
_refine_ls_shift/su_mean 0.000
_refine_ls_structure_factor_coef Fsqd
_refine_ls_weighting_details 'calc w=1/[\s^2^(Fo^2^)+(0.1473P)^2^+9.0512P] where P=(Fo^2^+2Fc^2^)/3'
_refine_ls_weighting_scheme calc
_refine_ls_wR_factor_gt 0.1678
_refine_ls_wR_factor_ref 0.1891
_reflns_number_gt 1850
_reflns_number_total 2201
_reflns_threshold_expression >2sigma(I)
_cod_data_source_file ic9022882_si_001.cif
_cod_data_source_block mo_150k
_cod_depositor_comments
;
The following automatic conversions were performed:

data name '_atom_site_symetry_multiplicity' was replaced with
'_atom_site_symmetry_multiplicity' as specified in the replacement
file 'data/replacement-values/replacement_tags.lst'.

Automatic conversion script
Id: cif_correct_tags 9268 2022-04-12 08:56:07Z antanas 
;
_cod_database_code 4315043

loop_
_symmetry_equiv_pos_as_xyz
'x, y, z'
'x, -y, -z+1/2'
'-x, -y+1/2, z'
'-x, y+1/2, -z+1/2'
'y+1/4, -x+3/4, -z+1/4'
'-y+1/4, -x+3/4, z+3/4'
'-y+3/4, x+3/4, -z+1/4'
'y+3/4, x+3/4, z+3/4'
'y, z, x'
'-y, -z+1/2, x'
'y, -z, -x+1/2'
'-y, z+1/2, -x+1/2'
'z+1/4, -y+3/4, -x+1/4'
'z+1/4, y+1/4, x+1/4'
'-z+3/4, y+3/4, -x+1/4'
'-z+3/4, -y+1/4, x+1/4'
'z, x, y'
'-z+1/2, x, -y'
'-z, -x+1/2, y'
'z+1/2, -x+1/2, -y'
'x+3/4, z+3/4, y+3/4'
'x+3/4, -z+1/4, -y+3/4'
'-x+3/4, z+3/4, -y+1/4'
'-x+1/4, -z+3/4, y+3/4'
'x+1/2, y+1/2, z+1/2'
'x+1/2, -y+1/2, -z+1'
'-x+1/2, -y+1, z+1/2'
'-x+1/2, y+1, -z+1'
'y+3/4, -x+5/4, -z+3/4'
'-y+3/4, -x+5/4, z+5/4'
'-y+5/4, x+5/4, -z+3/4'
'y+5/4, x+5/4, z+5/4'
'y+1/2, z+1/2, x+1/2'
'-y+1/2, -z+1, x+1/2'
'y+1/2, -z+1/2, -x+1'
'-y+1/2, z+1, -x+1'
'z+3/4, -y+5/4, -x+3/4'
'z+3/4, y+3/4, x+3/4'
'-z+5/4, y+5/4, -x+3/4'
'-z+5/4, -y+3/4, x+3/4'
'z+1/2, x+1/2, y+1/2'
'-z+1, x+1/2, -y+1/2'
'-z+1/2, -x+1, y+1/2'
'z+1, -x+1, -y+1/2'
'x+5/4, z+5/4, y+5/4'
'x+5/4, -z+3/4, -y+5/4'
'-x+5/4, z+5/4, -y+3/4'
'-x+3/4, -z+5/4, y+5/4'

loop_
_atom_site_label
_atom_site_type_symbol
_atom_site_fract_x
_atom_site_fract_y
_atom_site_fract_z
_atom_site_U_iso_or_equiv
_atom_site_adp_type
_atom_site_occupancy
_atom_site_symmetry_multiplicity
_atom_site_calc_flag
_atom_site_refinement_flags
_atom_site_disorder_assembly
_atom_site_disorder_group
Al1 Al 0.41894(6) 0.27623(7) 0.06403(6) 0.0271(3) Uani 1 1 d . . .
F1 F 0.34315(14) 0.30345(16) 0.09577(17) 0.0397(7) Uani 1 1 d . . .
F2 F 0.42125(17) 0.34074(15) 0.00595(15) 0.0405(7) Uani 1 1 d . . .
F3 F 0.46143(13) 0.32943(13) 0.12385(13) 0.0284(5) Uani 1 1 d . . .
F4 F 0.38174(14) 0.22203(15) 0.00805(14) 0.0353(6) Uani 1 1 d . . .
F5 F -0.21299(18) 0.0000 0.2500 0.0286(7) Uani 1 2 d S . .
C1 C 0.0274(3) 0.0274(3) 0.0274(3) 0.0346(16) Uani 1 3 d S . .
N1 N 0.0278(3) 0.0747(3) -0.0167(3) 0.0587(14) Uani 1 1 d . . .
H1A H -0.0006 0.1057 -0.0146 0.084(11) Uiso 1 1 calc R . .
H1B H 0.0564 0.0746 -0.0475 0.084(11) Uiso 1 1 calc R . .
C2 C 0.4022(3) 0.5067(3) 0.1708(3) 0.0470(12) Uani 1 1 d . . .
N2 N 0.3627(3) 0.5543(3) 0.1922(4) 0.0563(14) Uani 1 1 d . . .
H2A H 0.3791 0.5898 0.2076 0.084(11) Uiso 1 1 calc R . .
H2B H 0.3210 0.5493 0.1905 0.084(11) Uiso 1 1 calc R . .
N3 N 0.4649(3) 0.5140(3) 0.1732(4) 0.0638(17) Uani 1 1 d . . .
H3A H 0.4814 0.5495 0.1886 0.084(11) Uiso 1 1 calc R . .
H3B H 0.4902 0.4833 0.1594 0.084(11) Uiso 1 1 calc R . .
N4 N 0.3761(2) 0.4505(2) 0.1463(2) 0.0434(10) Uani 1 1 d . . .
H4A H 0.4014 0.4199 0.1324 0.084(11) Uiso 1 1 calc R . .
H4B H 0.3344 0.4457 0.1447 0.084(11) Uiso 1 1 calc R . .
O1 O 0.2738(2) 0.3946(2) 0.0487(2) 0.051(4) Uani 0.25 1 d PRD . .
HW1 H 0.2500 0.4167 0.0000 0.084(11) Uiso 0.33 2 d SPRD . .
HW2 H 0.3106 0.4045 0.0095 0.084(11) Uiso 0.50 1 d PRD . .

loop_
_atom_site_aniso_label
_atom_site_aniso_U_11
_atom_site_aniso_U_22
_atom_site_aniso_U_33
_atom_site_aniso_U_23
_atom_site_aniso_U_13
_atom_site_aniso_U_12
Al1 0.0253(6) 0.0293(6) 0.0265(6) 0.0019(4) -0.0031(4) -0.0002(4)
F1 0.0295(13) 0.0409(15) 0.0488(16) 0.0003(13) 0.0014(11) 0.0066(11)
F2 0.0484(17) 0.0378(14) 0.0352(13) 0.0089(12) -0.0098(12) -0.0001(13)
F3 0.0305(11) 0.0259(11) 0.0288(12) 0.0009(9) -0.0019(9) 0.0023(9)
F4 0.0306(13) 0.0423(14) 0.0331(13) -0.0023(11) -0.0075(10) -0.0060(11)
F5 0.0258(16) 0.0346(17) 0.0254(15) -0.0015(14) 0.000 0.000
C1 0.0346(16) 0.0346(16) 0.0346(16) 0.0062(18) 0.0062(18) 0.0062(18)
N1 0.078(4) 0.051(3) 0.047(3) 0.024(2) 0.014(3) 0.008(3)
C2 0.052(3) 0.034(2) 0.055(3) 0.001(2) -0.004(3) 0.003(2)
N2 0.056(3) 0.035(2) 0.078(4) -0.010(2) -0.007(3) 0.005(2)
N3 0.050(3) 0.038(3) 0.104(5) -0.013(3) -0.012(3) -0.003(2)
N4 0.039(2) 0.040(2) 0.051(3) -0.0045(19) 0.0027(18) 0.0042(18)
O1 0.067(11) 0.028(7) 0.059(10) 0.012(7) 0.029(9) 0.015(7)

loop_
_atom_type_symbol
_atom_type_description
_atom_type_scat_dispersion_real
_atom_type_scat_dispersion_imag
_atom_type_scat_source
Al Al 0.0560 0.0520 'International Tables Vol C Tables 4.2.6.8 and 6.1.1.4'
F F 0.0171 0.0103 'International Tables Vol C Tables 4.2.6.8 and 6.1.1.4'
N N 0.0061 0.0033 'International Tables Vol C Tables 4.2.6.8 and 6.1.1.4'
C C 0.0033 0.0016 'International Tables Vol C Tables 4.2.6.8 and 6.1.1.4'
H H 0.0000 0.0000 'International Tables Vol C Tables 4.2.6.8 and 6.1.1.4'
O O 0.0106 0.0060 'International Tables Vol C Tables 4.2.6.8 and 6.1.1.4'

loop_
_geom_angle_atom_site_label_1
_geom_angle_atom_site_label_2
_geom_angle_atom_site_label_3
_geom_angle
_geom_angle_site_symmetry_1
_geom_angle_site_symmetry_3
_geom_angle_publ_flag
F4 Al1 F1 93.31(16) . . ?
F4 Al1 F2 92.53(15) . . ?
F1 Al1 F2 92.00(18) . . ?
F4 Al1 F5 90.60(14) . 14 ?
F1 Al1 F5 175.73(17) . 14 ?
F2 Al1 F5 89.53(15) . 14 ?
F4 Al1 F3 90.19(14) . 7_545 ?
F1 Al1 F3 89.38(15) . 7_545 ?
F2 Al1 F3 176.88(16) . 7_545 ?
F5 Al1 F3 88.91(13) 14 7_545 ?
F4 Al1 F3 176.74(16) . . ?
F1 Al1 F3 89.08(15) . . ?
F2 Al1 F3 89.59(14) . . ?
F5 Al1 F3 86.94(13) 14 . ?
F3 Al1 F3 87.62(12) 7_545 . ?
Al1 F1 O1 125.6(2) . . ?
Al1 F1 F3 46.37(10) . 7_545 ?
O1 F1 F3 171.4(2) . 7_545 ?
Al1 F1 F3 46.80(10) . . ?
O1 F1 F3 117.68(18) . . ?
F3 F1 F3 60.39(13) 7_545 . ?
Al1 F1 F2 44.09(11) . . ?
O1 F1 F2 81.76(17) . . ?
F3 F1 F2 90.42(13) 7_545 . ?
F3 F1 F2 60.29(11) . . ?
Al1 F1 F4 43.28(11) . . ?
O1 F1 F4 112.56(19) . . ?
F3 F1 F4 59.93(11) 7_545 . ?
F3 F1 F4 90.05(13) . . ?
F2 F1 F4 59.94(12) . . ?
Al1 F1 O1 94.74(17) . 13 ?
O1 F1 O1 38.01(19) . 13 ?
F3 F1 O1 133.91(18) 7_545 13 ?
F3 F1 O1 115.11(17) . 13 ?
F2 F1 O1 57.59(14) . 13 ?
F4 F1 O1 74.76(15) . 13 ?
Al1 F2 F5 46.07(10) . 14 ?
Al1 F2 F1 43.92(11) . . ?
F5 F2 F1 89.92(13) 14 . ?
Al1 F2 F3 46.44(10) . . ?
F5 F2 F3 59.61(12) 14 . ?
F1 F2 F3 59.69(11) . . ?
Al1 F2 F4 43.58(10) . . ?
F5 F2 F4 60.17(9) 14 . ?
F1 F2 F4 60.44(13) . . ?
F3 F2 F4 90.00(12) . . ?
Al1 F2 O1 102.52(18) . 13 ?
F5 F2 O1 139.06(16) 14 13 ?
F1 F2 O1 66.36(15) . 13 ?
F3 F2 O1 122.80(18) . 13 ?
F4 F2 O1 78.95(15) . 13 ?
Al1 F3 Al1 143.67(17) 5 . ?
Al1 F3 F5 105.78(13) 5 14 ?
Al1 F3 F5 46.11(8) . 14 ?
Al1 F3 F1 44.26(10) 5 5 ?
Al1 F3 F1 151.15(17) . 5 ?
F5 F3 F1 109.94(13) 14 5 ?
Al1 F3 F1 147.87(16) 5 . ?
Al1 F3 F1 44.12(11) . . ?
F5 F3 F1 90.22(11) 14 . ?
F1 F3 F1 153.08(13) 5 . ?
Al1 F3 F4 43.79(9) 5 5 ?
Al1 F3 F4 147.91(16) . 5 ?
F5 F3 F4 146.81(14) 14 5 ?
F1 F3 F4 60.72(12) 5 5 ?
F1 F3 F4 111.08(14) . 5 ?
Al1 F3 F3 103.92(12) 5 7_545 ?
Al1 F3 F3 45.90(11) . 7_545 ?
F5 F3 F3 60.58(8) 14 7_545 ?
F1 F3 F3 145.89(14) 5 7_545 ?
F1 F3 F3 59.69(13) . 7_545 ?
F4 F3 F3 107.72(17) 5 7_545 ?
Al1 F3 F3 46.47(10) 5 5 ?
Al1 F3 F3 105.25(13) . 5 ?
F5 F3 F3 60.58(8) 14 5 ?
F1 F3 F3 59.92(13) 5 5 ?
F1 F3 F3 146.58(14) . 5 ?
F4 F3 F3 90.24(15) 5 5 ?
F3 F3 F3 89.981(5) 7_545 5 ?
Al1 F3 F2 151.94(16) 5 . ?
Al1 F3 F2 43.97(10) . . ?
F5 F3 F2 59.81(11) 14 . ?
F1 F3 F2 114.38(15) 5 . ?
F1 F3 F2 60.02(13) . . ?
F4 F3 F2 153.05(15) 5 . ?
F3 F3 F2 89.86(15) 7_545 . ?
F3 F3 F2 110.51(17) 5 . ?
Al1 F3 F5 45.42(7) 5 35_554 ?
Al1 F3 F5 103.97(12) . 35_554 ?
F5 F3 F5 89.79(14) 14 35_554 ?
F1 F3 F5 89.61(11) 5 35_554 ?
F1 F3 F5 108.70(12) . 35_554 ?
F4 F3 F5 59.90(11) 5 35_554 ?
F3 F3 F5 59.30(8) 7_545 35_554 ?
F3 F3 F5 59.30(8) 5 35_554 ?
F2 F3 F5 145.66(14) . 35_554 ?
Al1 F4 F3 46.02(9) . 7_545 ?
Al1 F4 F5 45.67(9) . 14 ?
F3 F4 F5 60.33(12) 7_545 14 ?
Al1 F4 F2 43.89(11) . . ?
F3 F4 F2 89.89(12) 7_545 . ?
F5 F4 F2 59.51(10) 14 . ?
Al1 F4 F1 43.41(10) . . ?
F3 F4 F1 59.35(11) 7_545 . ?
F5 F4 F1 89.07(12) 14 . ?
F2 F4 F1 59.62(13) . . ?
Al1 F5 Al1 144.8(2) 37_445 38_444 ?
Al1 F5 F3 104.99(15) 37_445 38_444 ?
Al1 F5 F3 46.95(9) 38_444 38_444 ?
Al1 F5 F3 46.95(9) 37_445 37_445 ?
Al1 F5 F3 104.99(15) 38_444 37_445 ?
F3 F5 F3 90.96(16) 38_444 37_445 ?
Al1 F5 F2 44.40(9) 37_445 37_445 ?
Al1 F5 F2 149.97(8) 38_444 37_445 ?
F3 F5 F2 147.36(16) 38_444 37_445 ?
F3 F5 F2 60.59(9) 37_445 37_445 ?
Al1 F5 F2 149.97(8) 37_445 38_444 ?
Al1 F5 F2 44.40(9) 38_444 38_444 ?
F3 F5 F2 60.59(9) 38_444 38_444 ?
F3 F5 F2 147.36(16) 37_445 38_444 ?
F2 F5 F2 151.0(2) 37_445 38_444 ?
Al1 F5 F4 43.72(8) 37_445 37_445 ?
Al1 F5 F4 149.64(9) 38_444 37_445 ?
F3 F5 F4 108.29(11) 38_444 37_445 ?
F3 F5 F4 90.65(10) 37_445 37_445 ?
F2 F5 F4 60.33(11) 37_445 37_445 ?
F2 F5 F4 112.27(12) 38_444 37_445 ?
Al1 F5 F4 149.64(9) 37_445 38_444 ?
Al1 F5 F4 43.72(8) 38_444 38_444 ?
F3 F5 F4 90.65(10) 38_444 38_444 ?
F3 F5 F4 108.29(11) 37_445 38_444 ?
F2 F5 F4 112.27(12) 37_445 38_444 ?
F2 F5 F4 60.33(11) 38_444 38_444 ?
F4 F5 F4 153.2(2) 37_445 38_444 ?
Al1 F5 F3 45.68(9) 37_445 19 ?
Al1 F5 F3 105.62(15) 38_444 19 ?
F3 F5 F3 60.12(8) 38_444 19 ?
F3 F5 F3 60.12(8) 37_445 19 ?
F2 F5 F3 90.05(10) 37_445 19 ?
F2 F5 F3 110.78(11) 38_444 19 ?
F4 F5 F3 59.77(9) 37_445 19 ?
F4 F5 F3 146.39(15) 38_444 19 ?
Al1 F5 F3 105.62(15) 37_445 42_445 ?
Al1 F5 F3 45.68(9) 38_444 42_445 ?
F3 F5 F3 60.12(8) 38_444 42_445 ?
F3 F5 F3 60.12(8) 37_445 42_445 ?
F2 F5 F3 110.78(11) 37_445 42_445 ?
F2 F5 F3 90.05(10) 38_444 42_445 ?
F4 F5 F3 146.39(15) 37_445 42_445 ?
F4 F5 F3 59.77(9) 38_444 42_445 ?
F3 F5 F3 89.46(16) 19 42_445 ?
N1 C1 N1 119.90(6) 17 . ?
N1 C1 N1 119.90(6) 17 9 ?
N1 C1 N1 119.90(6) . 9 ?
C1 N1 H1A 120.0 . . ?
C1 N1 H1B 120.0 . . ?
H1A N1 H1B 120.0 . . ?
N3 C2 N2 120.2(6) . . ?
N3 C2 N4 120.0(6) . . ?
N2 C2 N4 119.8(6) . . ?
C2 N2 H2A 120.0 . . ?
C2 N2 H2B 120.0 . . ?
H2A N2 H2B 120.0 . . ?
C2 N3 H3A 120.0 . . ?
C2 N3 H3B 120.0 . . ?
H3A N3 H3B 120.0 . . ?
C2 N4 H4A 120.0 . . ?
C2 N4 H4B 120.0 . . ?
H4A N4 H4B 120.0 . . ?
O1 O1 O1 78.0(2) 40_454 13 ?
O1 O1 O1 51.00(12) 40_454 28_544 ?
O1 O1 O1 51.00(12) 13 28_544 ?
O1 O1 F1 104.2(4) 40_454 . ?
O1 O1 F1 79.8(3) 13 . ?
O1 O1 F1 125.96(18) 28_544 . ?
O1 O1 F2 97.7(3) 40_454 40_454 ?
O1 O1 F2 158.9(4) 13 40_454 ?
O1 O1 F2 139.8(3) 28_544 40_454 ?
F1 O1 F2 81.34(18) . 40_454 ?
O1 O1 F1 62.2(3) 40_454 40_454 ?
O1 O1 F1 133.9(3) 13 40_454 ?
O1 O1 F1 84.7(3) 28_544 40_454 ?
F1 O1 F1 129.9(2) . 40_454 ?
F2 O1 F1 56.05(13) 40_454 40_454 ?
O1 O1 HW1 65.7 40_454 . ?
O1 O1 HW1 65.7 13 . ?
O1 O1 HW1 22.1 28_544 . ?
F1 O1 HW1 145.2 . . ?
F2 O1 HW1 131.6 40_454 . ?
F1 O1 HW1 76.9 40_454 . ?
O1 O1 HW2 116.2 40_454 . ?
O1 O1 HW2 44.3 13 . ?
O1 O1 HW2 69.6 28_544 . ?
F1 O1 HW2 91.7 . . ?
F2 O1 HW2 146.1 40_454 . ?
F1 O1 HW2 138.4 40_454 . ?
HW1 O1 HW2 67.0 . . ?

loop_
_geom_bond_atom_site_label_1
_geom_bond_atom_site_label_2
_geom_bond_distance
_geom_bond_site_symmetry_2
_geom_bond_publ_flag
Al1 F4 1.767(3) . ?
Al1 F1 1.772(3) . ?
Al1 F2 1.777(3) . ?
Al1 F5 1.8291(17) 14 ?
Al1 F3 1.837(3) 7_545 ?
Al1 F3 1.855(3) . ?
F1 O1 2.534(6) . ?
F1 F3 2.538(4) 7_545 ?
F1 F3 2.544(4) . ?
F1 F2 2.553(5) . ?
F1 F4 2.574(5) . ?
F1 O1 2.819(6) 13 ?
F2 F5 2.540(3) 14 ?
F2 F3 2.560(4) . ?
F2 F4 2.561(4) . ?
F2 O1 2.598(6) 13 ?
F3 Al1 1.837(3) 5 ?
F3 F5 2.535(4) 14 ?
F3 F1 2.538(4) 5 ?
F3 F4 2.553(4) 5 ?
F3 F3 2.556(4) 7_545 ?
F3 F3 2.556(4) 5 ?
F3 F5 2.568(4) 35_554 ?
F4 F3 2.553(4) 7_545 ?
F4 F5 2.557(3) 14 ?
F5 Al1 1.8291(17) 37_445 ?
F5 Al1 1.8291(17) 38_444 ?
F5 F3 2.535(4) 38_444 ?
F5 F3 2.535(4) 37_445 ?
F5 F2 2.540(3) 37_445 ?
F5 F2 2.540(3) 38_444 ?
F5 F4 2.557(3) 37_445 ?
F5 F4 2.557(3) 38_444 ?
F5 F3 2.568(4) 19 ?
F5 F3 2.568(4) 42_445 ?
C1 N1 1.324(5) 17 ?
C1 N1 1.324(5) . ?
C1 N1 1.324(5) 9 ?
N1 H1A 0.8600 . ?
N1 H1B 0.8600 . ?
C2 N3 1.293(9) . ?
C2 N2 1.339(8) . ?
C2 N4 1.363(8) . ?
N2 H2A 0.8600 . ?
N2 H2B 0.8600 . ?
N3 H3A 0.8600 . ?
N3 H3B 0.8600 . ?
N4 H4A 0.8600 . ?
N4 H4B 0.8600 . ?
O1 O1 1.764(8) 40_454 ?
O1 O1 1.764(8) 13 ?
O1 O1 2.220(10) 28_544 ?
O1 F2 2.598(6) 40_454 ?
O1 F1 2.819(6) 40_454 ?
O1 HW1 1.1985 . ?
O1 HW2 1.1184 . ?
